data_4029692
loop_
_publ_author_name
'Sun, Yin-Wei'
'Xu, Qin'
'Shi, Min'

_publ_section_title
;
 Synthesis of axially chiral gold complexes and their applications in
 asymmetric catalyses.
;
_journal_name_full 'Beilstein journal of organic chemistry'
_journal_page_first 2224
_journal_page_last 2232
_journal_paper_doi 10.3762/bjoc.9.261
_journal_volume 9
_journal_year 2013
_chemical_formula_sum 'C26 H16'
_chemical_formula_weight 328.39
_chemical_name_systematic
; 
 ? 
;
_space_group_IT_number 14
_symmetry_cell_setting monoclinic
_symmetry_space_group_name_Hall '-P 2yn'
_symmetry_space_group_name_H-M 'P 1 21/n 1'
_atom_sites_solution_hydrogens geom
_atom_sites_solution_primary direct
_atom_sites_solution_secondary difmap
_audit_creation_method SHELXL-97
_cell_angle_alpha 90.00
_cell_angle_beta 91.971(5)
_cell_angle_gamma 90.00
_cell_formula_units_Z 4
_cell_length_a 5.8492(16)
_cell_length_b 13.351(4)
_cell_length_c 21.102(6)
_cell_measurement_reflns_used 1205
_cell_measurement_temperature 273(2)
_cell_measurement_theta_max 44.076
_cell_measurement_theta_min 4.923
_cell_volume 1646.9(8)
_computing_cell_refinement 'Bruker SAINT'
_computing_data_collection 'Bruker APEX2'
_computing_data_reduction 'Bruker SAINT'
_computing_molecular_graphics 'Bruker SHELXTL'
_computing_publication_material 'Bruker SHELXTL'
_computing_structure_refinement 'SHELXL-97 (Sheldrick, 1997)'
_computing_structure_solution 'SHELXS-97 (Sheldrick, 1990)'
_diffrn_ambient_temperature 273(2)
_diffrn_measured_fraction_theta_full 0.998
_diffrn_measured_fraction_theta_max 0.998
_diffrn_measurement_device_type 'Bruker APEX-II CCD'
_diffrn_measurement_method '\f and \w scans'
_diffrn_radiation_monochromator graphite
_diffrn_radiation_source 'fine-focus sealed tube'
_diffrn_radiation_type MoK\a
_diffrn_radiation_wavelength 0.71073
_diffrn_reflns_av_R_equivalents 0.0574
_diffrn_reflns_av_sigmaI/netI 0.0598
_diffrn_reflns_limit_h_max 7
_diffrn_reflns_limit_h_min -6
_diffrn_reflns_limit_k_max 16
_diffrn_reflns_limit_k_min -12
_diffrn_reflns_limit_l_max 25
_diffrn_reflns_limit_l_min -25
_diffrn_reflns_number 9322
_diffrn_reflns_theta_full 25.50
_diffrn_reflns_theta_max 25.50
_diffrn_reflns_theta_min 1.81
_diffrn_standards_number 0
_exptl_absorpt_coefficient_mu 0.075
_exptl_absorpt_correction_T_max 0.7456
_exptl_absorpt_correction_T_min 0.5618
_exptl_absorpt_correction_type multi-scan
_exptl_absorpt_process_details sadabs
_exptl_crystal_colour colorless
_exptl_crystal_density_diffrn 1.324
_exptl_crystal_density_method 'not measured'
_exptl_crystal_description prismatic
_exptl_crystal_F_000 688
_exptl_crystal_size_max 0.212
_exptl_crystal_size_mid 0.156
_exptl_crystal_size_min 0.113
_refine_diff_density_max 0.172
_refine_diff_density_min -0.179
_refine_diff_density_rms 0.050
_refine_ls_extinction_method none
_refine_ls_goodness_of_fit_ref 1.054
_refine_ls_hydrogen_treatment constr
_refine_ls_matrix_type full
_refine_ls_number_parameters 235
_refine_ls_number_reflns 3057
_refine_ls_number_restraints 0
_refine_ls_restrained_S_all 1.054
_refine_ls_R_factor_all 0.1055
_refine_ls_R_factor_gt 0.0678
_refine_ls_shift/su_max 0.000
_refine_ls_shift/su_mean 0.000
_refine_ls_structure_factor_coef Fsqd
_refine_ls_weighting_details 'calc w=1/[\s^2^(Fo^2^)+(0.0804P)^2^+0.1800P] where P=(Fo^2^+2Fc^2^)/3'
_refine_ls_weighting_scheme calc
_refine_ls_wR_factor_gt 0.1630
_refine_ls_wR_factor_ref 0.1823
_reflns_number_gt 1938
_reflns_number_total 3057
_reflns_threshold_expression >2sigma(I)
_cod_data_source_file 1860-5397-9-261-S5.cif
_cod_data_source_block cd21335
_cod_depositor_comments
;
The following automatic conversions were performed:

'_symmetry_cell_setting' value 'Monoclinic' changed to 'monoclinic'
according to
/usr/data/users/saulius/automatic-downloads/retrospective/Beilstein/lib/dictionaries/cif_core.dic
dictionary named 'cif_core.dic' version 2.4.2 from 2011-04-26.

Automatic conversion script
Id: cif_fix_values 2281 2013-09-26 08:29:07Z andrius 
;
_cod_original_sg_symbol_H-M P2(1)/n
_cod_database_code 4029692

loop_
_symmetry_equiv_pos_as_xyz
'x, y, z'
'-x+1/2, y+1/2, -z+1/2'
'-x, -y, -z'
'x-1/2, -y-1/2, z-1/2'

loop_
_atom_site_label
_atom_site_type_symbol
_atom_site_fract_x
_atom_site_fract_y
_atom_site_fract_z
_atom_site_U_iso_or_equiv
_atom_site_adp_type
_atom_site_occupancy
_atom_site_symmetry_multiplicity
_atom_site_calc_flag
_atom_site_refinement_flags
C1 C 0.8540(4) 0.64756(17) 0.18075(13) 0.0456(7) Uani 1 1 d .
C2 C 1.0034(5) 0.6370(2) 0.13030(14) 0.0534(7) Uani 1 1 d .
H2 H 1.1405 0.6724 0.1314 0.064 Uiso 1 1 calc R
C3 C 0.9519(6) 0.5762(2) 0.07982(15) 0.0674(9) Uani 1 1 d .
H3 H 1.0546 0.5700 0.0474 0.081 Uiso 1 1 calc R
C4 C 0.7467(6) 0.5232(2) 0.07656(17) 0.0737(10) Uani 1 1 d .
H4 H 0.7095 0.4841 0.0412 0.088 Uiso 1 1 calc R
C5 C 0.6023(6) 0.5287(2) 0.12481(16) 0.0629(9) Uani 1 1 d .
H5 H 0.4659 0.4928 0.1225 0.075 Uiso 1 1 calc R
C6 C 0.6542(5) 0.58779(19) 0.17873(14) 0.0503(7) Uani 1 1 d .
C7 C 0.5212(5) 0.5823(2) 0.23301(16) 0.0584(8) Uani 1 1 d .
H7 H 0.3808 0.5496 0.2307 0.070 Uiso 1 1 calc R
C8 C 0.5950(5) 0.6240(2) 0.28831(16) 0.0580(8) Uani 1 1 d .
H8 H 0.5125 0.6131 0.3246 0.070 Uiso 1 1 calc R
C9 C 0.7960(5) 0.68422(18) 0.29248(14) 0.0475(7) Uani 1 1 d .
C10 C 0.9077(4) 0.70704(17) 0.23707(13) 0.0432(6) Uani 1 1 d .
C11 C 1.0820(4) 0.78476(17) 0.23921(13) 0.0444(6) Uani 1 1 d .
C12 C 1.1966(5) 0.80563(18) 0.29694(13) 0.0477(7) Uani 1 1 d .
C13 C 1.1020(5) 0.76981(18) 0.35551(14) 0.0536(7) Uani 1 1 d .
C14 C 0.8902(5) 0.71871(19) 0.35342(14) 0.0538(7) Uani 1 1 d .
C15 C 0.7883(7) 0.6959(2) 0.41115(17) 0.0720(10) Uani 1 1 d .
H15 H 0.6472 0.6638 0.4103 0.086 Uiso 1 1 calc R
C16 C 0.8903(9) 0.7196(3) 0.46820(18) 0.0883(12) Uani 1 1 d .
H16 H 0.8182 0.7046 0.5056 0.106 Uiso 1 1 calc R
C17 C 1.1025(9) 0.7664(3) 0.47021(18) 0.0890(12) Uani 1 1 d .
H17 H 1.1753 0.7806 0.5091 0.107 Uiso 1 1 calc R
C18 C 1.2043(7) 0.7916(2) 0.41525(16) 0.0706(10) Uani 1 1 d .
H18 H 1.3451 0.8240 0.4173 0.085 Uiso 1 1 calc R
C19 C 1.3986(5) 0.8651(2) 0.29672(16) 0.0581(8) Uani 1 1 d .
H19 H 1.4821 0.8751 0.3345 0.070 Uiso 1 1 calc R
C20 C 1.4714(5) 0.9071(2) 0.24316(17) 0.0599(9) Uani 1 1 d .
H20 H 1.6136 0.9384 0.2434 0.072 Uiso 1 1 calc R
C21 C 1.3361(5) 0.90468(18) 0.18654(15) 0.0526(7) Uani 1 1 d .
C22 C 1.1340(5) 0.84567(18) 0.18487(13) 0.0475(7) Uani 1 1 d .
C23 C 0.9819(5) 0.8589(2) 0.13222(14) 0.0547(8) Uani 1 1 d .
H23 H 0.8441 0.8241 0.1308 0.066 Uiso 1 1 calc R
C24 C 1.0308(6) 0.9213(2) 0.08319(15) 0.0683(9) Uani 1 1 d .
H24 H 0.9255 0.9296 0.0496 0.082 Uiso 1 1 calc R
C25 C 1.2400(7) 0.9727(2) 0.08359(17) 0.0735(10) Uani 1 1 d .
H25 H 1.2772 1.0124 0.0492 0.088 Uiso 1 1 calc R
C26 C 1.3868(6) 0.9644(2) 0.13395(17) 0.0671(9) Uani 1 1 d .
H26 H 1.5248 0.9990 0.1339 0.081 Uiso 1 1 calc R

loop_
_atom_site_aniso_label
_atom_site_aniso_U_11
_atom_site_aniso_U_22
_atom_site_aniso_U_33
_atom_site_aniso_U_23
_atom_site_aniso_U_13
_atom_site_aniso_U_12
C1 0.0400(15) 0.0330(12) 0.0633(17) 0.0051(13) -0.0046(13) 0.0021(11)
C2 0.0481(17) 0.0438(15) 0.0679(19) -0.0004(14) -0.0014(15) -0.0015(13)
C3 0.073(2) 0.0594(18) 0.069(2) -0.0123(17) -0.0042(18) 0.0024(17)
C4 0.087(3) 0.0519(18) 0.081(2) -0.0136(17) -0.017(2) -0.0030(18)
C5 0.057(2) 0.0438(16) 0.086(2) 0.0000(16) -0.0168(18) -0.0091(14)
C6 0.0415(15) 0.0371(14) 0.0718(19) 0.0060(14) -0.0053(14) 0.0005(12)
C7 0.0396(16) 0.0395(14) 0.096(2) 0.0091(16) -0.0030(16) -0.0036(12)
C8 0.0505(18) 0.0442(15) 0.080(2) 0.0109(15) 0.0090(16) 0.0018(13)
C9 0.0432(16) 0.0315(12) 0.0681(19) 0.0018(13) 0.0036(14) 0.0071(11)
C10 0.0348(13) 0.0336(12) 0.0613(17) 0.0023(12) 0.0002(12) 0.0038(11)
C11 0.0364(14) 0.0315(12) 0.0650(17) -0.0012(12) 0.0004(13) 0.0021(10)
C12 0.0436(16) 0.0331(12) 0.0661(19) -0.0046(13) -0.0046(14) 0.0072(11)
C13 0.0623(19) 0.0338(13) 0.0638(19) -0.0042(13) -0.0087(15) 0.0140(13)
C14 0.0601(19) 0.0370(14) 0.0646(19) 0.0023(13) 0.0049(15) 0.0127(13)
C15 0.090(3) 0.0508(18) 0.076(2) 0.0022(17) 0.016(2) 0.0061(17)
C16 0.134(4) 0.066(2) 0.066(2) 0.0037(19) 0.016(3) 0.010(2)
C17 0.140(4) 0.062(2) 0.063(2) -0.0022(19) -0.019(2) 0.012(2)
C18 0.091(3) 0.0489(17) 0.071(2) -0.0038(16) -0.0181(19) 0.0092(16)
C19 0.0481(17) 0.0409(14) 0.084(2) -0.0132(15) -0.0121(16) 0.0034(13)
C20 0.0386(16) 0.0396(15) 0.102(3) -0.0131(16) 0.0046(17) -0.0057(12)
C21 0.0445(16) 0.0354(13) 0.078(2) -0.0083(14) 0.0080(15) -0.0007(12)
C22 0.0434(16) 0.0315(13) 0.0678(18) -0.0027(13) 0.0041(14) 0.0018(11)
C23 0.0530(18) 0.0435(15) 0.067(2) 0.0017(15) 0.0023(15) -0.0022(13)
C24 0.082(2) 0.0548(17) 0.068(2) 0.0079(17) 0.0024(18) -0.0017(17)
C25 0.087(3) 0.0543(19) 0.080(3) 0.0099(18) 0.021(2) -0.0068(18)
C26 0.066(2) 0.0422(15) 0.094(3) -0.0042(17) 0.021(2) -0.0099(15)

loop_
_atom_type_symbol
_atom_type_description
_atom_type_scat_dispersion_real
_atom_type_scat_dispersion_imag
_atom_type_scat_source
C C 0.0033 0.0016 'International Tables Vol C Tables 4.2.6.8 and 6.1.1.4'
H H 0.0000 0.0000 'International Tables Vol C Tables 4.2.6.8 and 6.1.1.4'

loop_
_geom_angle_atom_site_label_1
_geom_angle_atom_site_label_2
_geom_angle_atom_site_label_3
_geom_angle
C2 C1 C6 117.0(3)
C2 C1 C10 123.4(2)
C6 C1 C10 119.2(3)
C3 C2 C1 121.6(3)
C3 C2 H2 119.2
C1 C2 H2 119.2
C2 C3 C4 120.5(3)
C2 C3 H3 119.7
C4 C3 H3 119.7
C5 C4 C3 119.8(3)
C5 C4 H4 120.1
C3 C4 H4 120.1
C4 C5 C6 121.2(3)
C4 C5 H5 119.4
C6 C5 H5 119.4
C5 C6 C7 121.2(3)
C5 C6 C1 119.7(3)
C7 C6 C1 118.9(3)
C8 C7 C6 120.8(3)
C8 C7 H7 119.6
C6 C7 H7 119.6
C7 C8 C9 121.6(3)
C7 C8 H8 119.2
C9 C8 H8 119.2
C10 C9 C8 118.8(3)
C10 C9 C14 119.9(3)
C8 C9 C14 121.3(3)
C9 C10 C1 118.2(2)
C9 C10 C11 118.6(2)
C1 C10 C11 123.1(2)
C12 C11 C22 118.1(2)
C12 C11 C10 118.9(2)
C22 C11 C10 122.9(2)
C11 C12 C19 118.8(3)
C11 C12 C13 119.4(3)
C19 C12 C13 121.8(3)
C18 C13 C14 118.2(3)
C18 C13 C12 122.1(3)
C14 C13 C12 119.4(3)
C15 C14 C13 118.3(3)
C15 C14 C9 122.5(3)
C13 C14 C9 119.0(3)
C16 C15 C14 121.9(4)
C16 C15 H15 119.0
C14 C15 H15 119.0
C15 C16 C17 119.7(4)
C15 C16 H16 120.2
C17 C16 H16 120.2
C18 C17 C16 120.0(4)
C18 C17 H17 120.0
C16 C17 H17 120.0
C17 C18 C13 121.8(4)
C17 C18 H18 119.1
C13 C18 H18 119.1
C20 C19 C12 121.5(3)
C20 C19 H19 119.3
C12 C19 H19 119.3
C19 C20 C21 121.2(3)
C19 C20 H20 119.4
C21 C20 H20 119.4
C26 C21 C20 121.9(3)
C26 C21 C22 119.5(3)
C20 C21 C22 118.4(3)
C23 C22 C21 116.9(3)
C23 C22 C11 123.4(2)
C21 C22 C11 119.3(3)
C24 C23 C22 122.0(3)
C24 C23 H23 119.0
C22 C23 H23 119.0
C23 C24 C25 119.9(3)
C23 C24 H24 120.0
C25 C24 H24 120.0
C26 C25 C24 119.7(3)
C26 C25 H25 120.1
C24 C25 H25 120.1
C25 C26 C21 121.5(3)
C25 C26 H26 119.2
C21 C26 H26 119.2

loop_
_geom_bond_atom_site_label_1
_geom_bond_atom_site_label_2
_geom_bond_distance
C1 C2 1.407(4)
C1 C6 1.415(4)
C1 C10 1.455(4)
C2 C3 1.365(4)
C2 H2 0.9300
C3 C4 1.393(4)
C3 H3 0.9300
C4 C5 1.347(4)
C4 H4 0.9300
C5 C6 1.409(4)
C5 H5 0.9300
C6 C7 1.408(4)
C7 C8 1.350(4)
C7 H7 0.9300
C8 C9 1.425(4)
C8 H8 0.9300
C9 C10 1.393(4)
C9 C14 1.456(4)
C10 C11 1.454(3)
C11 C12 1.398(4)
C11 C22 1.447(4)
C12 C19 1.424(4)
C12 C13 1.452(4)
C13 C18 1.407(4)
C13 C14 1.414(4)
C14 C15 1.408(4)
C15 C16 1.362(5)
C15 H15 0.9300
C16 C17 1.389(6)
C16 H16 0.9300
C17 C18 1.364(5)
C17 H17 0.9300
C18 H18 0.9300
C19 C20 1.344(4)
C19 H19 0.9300
C20 C21 1.411(4)
C20 H20 0.9300
C21 C26 1.406(4)
C21 C22 1.420(4)
C22 C23 1.410(4)
C23 C24 1.366(4)
C23 H23 0.9300
C24 C25 1.403(5)
C24 H24 0.9300
C25 C26 1.348(5)
C25 H25 0.9300
C26 H26 0.9300

loop_
_geom_torsion_atom_site_label_1
_geom_torsion_atom_site_label_2
_geom_torsion_atom_site_label_3
_geom_torsion_atom_site_label_4
_geom_torsion
C6 C1 C2 C3 3.6(4)
C10 C1 C2 C3 176.4(3)
C1 C2 C3 C4 0.7(5)
C2 C3 C4 C5 -2.8(5)
C3 C4 C5 C6 0.4(5)
C4 C5 C6 C7 -170.5(3)
C4 C5 C6 C1 4.1(4)
C2 C1 C6 C5 -5.9(4)
C10 C1 C6 C5 -179.0(2)
C2 C1 C6 C7 168.8(2)
C10 C1 C6 C7 -4.3(4)
C5 C6 C7 C8 167.4(3)
C1 C6 C7 C8 -7.3(4)
C6 C7 C8 C9 7.0(4)
C7 C8 C9 C10 5.3(4)
C7 C8 C9 C14 -172.4(3)
C8 C9 C10 C1 -16.5(3)
C14 C9 C10 C1 161.2(2)
C8 C9 C10 C11 167.2(2)
C14 C9 C10 C11 -15.1(4)
C2 C1 C10 C9 -156.5(2)
C6 C1 C10 C9 16.2(3)
C2 C1 C10 C11 19.6(4)
C6 C1 C10 C11 -167.7(2)
C9 C10 C11 C12 25.3(3)
C1 C10 C11 C12 -150.8(2)
C9 C10 C11 C22 -151.2(2)
C1 C10 C11 C22 32.7(4)
C22 C11 C12 C19 -16.9(3)
C10 C11 C12 C19 166.5(2)
C22 C11 C12 C13 160.7(2)
C10 C11 C12 C13 -16.0(3)
C11 C12 C13 C18 -177.5(2)
C19 C12 C13 C18 -0.1(4)
C11 C12 C13 C14 -3.1(4)
C19 C12 C13 C14 174.4(2)
C18 C13 C14 C15 2.5(4)
C12 C13 C14 C15 -172.1(2)
C18 C13 C14 C9 -172.2(2)
C12 C13 C14 C9 13.1(4)
C10 C9 C14 C15 -178.4(3)
C8 C9 C14 C15 -0.8(4)
C10 C9 C14 C13 -3.8(4)
C8 C9 C14 C13 173.8(2)
C13 C14 C15 C16 -1.5(5)
C9 C14 C15 C16 173.1(3)
C14 C15 C16 C17 -0.9(5)
C15 C16 C17 C18 2.3(6)
C16 C17 C18 C13 -1.2(5)
C14 C13 C18 C17 -1.2(4)
C12 C13 C18 C17 173.3(3)
C11 C12 C19 C20 4.8(4)
C13 C12 C19 C20 -172.6(2)
C12 C19 C20 C21 8.1(4)
C19 C20 C21 C26 167.1(3)
C19 C20 C21 C22 -8.1(4)
C26 C21 C22 C23 -6.5(4)
C20 C21 C22 C23 168.8(2)
C26 C21 C22 C11 -179.7(2)
C20 C21 C22 C11 -4.3(4)
C12 C11 C22 C23 -156.0(3)
C10 C11 C22 C23 20.5(4)
C12 C11 C22 C21 16.7(3)
C10 C11 C22 C21 -166.8(2)
C21 C22 C23 C24 3.5(4)
C11 C22 C23 C24 176.3(3)
C22 C23 C24 C25 1.5(4)
C23 C24 C25 C26 -3.5(5)
C24 C25 C26 C21 0.3(5)
C20 C21 C26 C25 -170.3(3)
C22 C21 C26 C25 4.8(4)
